data_1567910
loop_
_publ_author_name
'Mikhailova, Julia A.'
'Aksenov, Sergey M.'
'Pakhomovsky, Yakov A.'
'Moine, Bertrand N.'
'Duss\'eaux, Camille'
'Vaitieva, Yulia A.'
'Voronin, Mikhail'

_publ_section_title
;
 Iron in Nepheline: Crystal Chemical Features and Petrological
 Applications
;
_journal_issue 10
_journal_name_full Minerals
_journal_page_first 1257
_journal_paper_doi 10.3390/min12101257
_journal_volume 12
_journal_year 2022
_chemical_formula_sum 'Al3.71 K0.842 Na2.868 O16 Si4.29'
_chemical_formula_weight 575.4
_space_group_IT_number 173
_space_group_name_Hall 'P 6c'
_space_group_name_H-M_alt 'P 63'
_symmetry_cell_setting hexagonal
_symmetry_Int_Tables_number 173
_symmetry_space_group_name_Hall 'P 6c'
_symmetry_space_group_name_H-M 'P 63'
_cell_angle_alpha 90
_cell_angle_beta 90
_cell_angle_gamma 120
_cell_formula_units_Z 2
_cell_length_a 10.0020(3)
_cell_length_b 10.0020(3)
_cell_length_c 8.3831(2)
_cell_measurement_reflns_used 8368
_cell_measurement_temperature 293
_cell_measurement_theta_max 33.15
_cell_measurement_theta_min 3.38
_cell_volume 726.29(4)
_diffrn_ambient_temperature 293
_diffrn_detector 'Hybrid Pixel Array Detector'
_diffrn_detector_area_resol_mean 10.0000
_diffrn_measured_fraction_theta_full 0.96
_diffrn_measured_fraction_theta_max 0.91
_diffrn_measurement_device 'four-circle diffractometer'
_diffrn_measurement_device_type 'XtaLAB Synergy, Single source at home/near, HyPix'
_diffrn_measurement_method '\w scans'
_diffrn_radiation_monochromator mirror
_diffrn_radiation_probe x-ray
_diffrn_radiation_source 'X-ray tube'
_diffrn_radiation_type 'Mo K\a'
_diffrn_radiation_wavelength 0.71073
_diffrn_reflns_av_R_equivalents 0.0163
_diffrn_reflns_av_unetI/netI 0.0121
_diffrn_reflns_limit_h_max 0
_diffrn_reflns_limit_h_min -12
_diffrn_reflns_limit_k_max 15
_diffrn_reflns_limit_k_min 0
_diffrn_reflns_limit_l_max 12
_diffrn_reflns_limit_l_min -11
_diffrn_reflns_number 8368
_diffrn_reflns_theta_full 30.58
_diffrn_reflns_theta_max 33.15
_diffrn_reflns_theta_min 3.38
_diffrn_source 'micro-focus sealed X-ray tube'
_exptl_absorpt_coefficient_mu 1.078
_exptl_crystal_density_diffrn 2.6313
_exptl_crystal_description 'anhedral grain'
_exptl_crystal_F_000 561
_refine_diff_density_max 0.24
_refine_diff_density_min -0.30
_refine_ls_abs_structure_details '  711 of Friedel pairs used in the refinement'
_refine_ls_abs_structure_Flack 0.64(10)
_refine_ls_extinction_coef 100(300)
_refine_ls_extinction_method 'B-C type 1 Gaussian isotropic (Becker & Coppens, 1974)'
_refine_ls_goodness_of_fit_gt 1.29
_refine_ls_goodness_of_fit_ref 1.27
_refine_ls_number_constraints 13
_refine_ls_number_parameters 87
_refine_ls_number_reflns 1602
_refine_ls_number_restraints 0
_refine_ls_R_factor_all 0.0233
_refine_ls_R_factor_gt 0.0211
_refine_ls_shift/su_max 0.0163
_refine_ls_shift/su_mean 0.0042
_refine_ls_structure_factor_coef F
_refine_ls_weighting_details w=1/(\s^2^(F)+0.0004F^2^)
_refine_ls_weighting_scheme sigma
_refine_ls_wR_factor_gt 0.0328
_refine_ls_wR_factor_ref 0.0334
_reflns_number_gt 1510
_reflns_number_total 1602
_reflns_threshold_expression I>2\s(I)
_cod_data_source_file Aks_LV-335.cif
_cod_data_source_block LV-335E
_cod_depositor_comments
;
The following automatic conversions were performed:

data item '_diffrn_radiation_probe' value 'X-ray' was changed to
'x-ray' in accordance with the
/home/data/users/saulius/crontab/automatic-downloads/current/MDPI/lib/dictionaries/cif_core.dic
dictionary named 'cif_core.dic' version 2.4.2 last updated on
2011-04-26.

Automatic conversion script
Id: cif_fix_values 7556 2019-12-06 15:28:31Z antanas 
;
_cod_database_code 1567910

loop_
_space_group_symop_id
_space_group_symop_operation_xyz
1 x,y,z
2 -y,x-y,z
3 -x+y,-x,z
4 -x,-y,z+1/2
5 y,-x+y,z+1/2
6 x-y,x,z+1/2

loop_
_atom_site_label
_atom_site_type_symbol
_atom_site_fract_x
_atom_site_fract_y
_atom_site_fract_z
_atom_site_adp_type
_atom_site_U_iso_or_equiv
_atom_site_site_symmetry_multiplicity
_atom_site_occupancy
_atom_site_calc_flag
_atom_site_refinement_flags
_atom_site_disorder_assembly
_atom_site_disorder_group
Sil_t2 Si 0.333333 0.666667 0.79371(10) Uani 0.0124(2) 2 1 d . . .
Si_t3 Si 0.66596(4) 0.75973(4) 0.29891(5) Uani 0.00906(18) 6 0.962(4) d . . .
Al_t1 Al 0.333333 0.666667 0.18361 Uani 0.0073 2 0.955(5) d . . .
K_a K 1 1 0.98207(15) Uani 0.0231(2) 2 0.842(5) d . . .
Al_t4 Al 0.66732 0.76019 0.67233 Uani 0.0088 6 0.985(4) d . . .
Na_b Na 0.55626(7) 0.55450(7) 0.98424(19) Uani 0.0227(3) 6 0.956(5) d . . .
O_6 O 0.77406(19) 0.71428(17) 0.7988(3) Uani 0.0175(5) 6 1 d . . .
O_2 O 0.68464(14) 0.71041(12) 0.4777(3) Uani 0.0239(4) 6 1 d . . .
O_3 O 0.47645(19) 0.6494(2) 0.7282(3) Uani 0.0317(7) 6 1 d . . .
O_4 O 0.48922(19) 0.6517(2) 0.2427(3) Uani 0.0271(6) 6 1 d . . .
O_5 O 0.7770(2) 0.73393(18) 0.1754(3) Uani 0.0181(6) 6 1 d . . .
O_1 O 0.2938(8) 0.6336(19) 0.9895(6) Uani 0.034(4) 6 0.3333 d . . .

loop_
_atom_site_aniso_label
_atom_site_aniso_type_symbol
_atom_site_aniso_U_11
_atom_site_aniso_U_22
_atom_site_aniso_U_33
_atom_site_aniso_U_12
_atom_site_aniso_U_13
_atom_site_aniso_U_23
Sil_t2 Si 0.0100(3) 0.0100(3) 0.0173(5) 0.00500(15) 0 0
Si_t3 Si 0.0083(2) 0.0081(2) 0.0119(3) 0.00493(16) 0.00059(13) -0.00025(13)
Al_t1 Al 0.0094 0.0094 0.0031 0.0047 0 0
K_a K 0.0189(2) 0.0189(2) 0.0317(4) 0.00943(12) 0 0
Al_t4 Al 0.0099 0.0086 0.0083 0.005 0.0006 -0.0001
Na_b Na 0.0193(3) 0.0231(3) 0.0189(3) 0.0056(2) 0.0033(6) 0.0028(6)
O_6 O 0.0165(6) 0.0190(6) 0.0203(8) 0.0114(5) -0.0035(6) -0.0052(6)
O_2 O 0.0457(7) 0.0195(5) 0.0118(5) 0.0203(5) -0.0021(9) 0.0007(7)
O_3 O 0.0109(7) 0.0138(7) 0.0702(12) 0.0061(6) 0.0105(8) 0.0036(8)
O_4 O 0.0117(6) 0.0149(7) 0.0561(11) 0.0076(6) -0.0048(7) -0.0066(7)
O_5 O 0.0193(7) 0.0231(7) 0.0192(8) 0.0161(6) 0.0032(6) 0.0042(6)
O_1 O 0.036(4) 0.048(8) 0.0170(14) 0.021(3) 0.009(3) 0.011(5)

loop_
_atom_type_symbol
_atom_type_scat_dispersion_real
_atom_type_scat_dispersion_imag
_atom_type_scat_source
Al 0.0645 0.0514 'International Tables Vol C tables 4.2.6.8 and 6.1.1.1'
K 0.2009 0.2494 'International Tables Vol C tables 4.2.6.8 and 6.1.1.1'
Na 0.0362 0.0249 'International Tables Vol C tables 4.2.6.8 and 6.1.1.1'
O 0.0106 0.0060 'International Tables Vol C tables 4.2.6.8 and 6.1.1.1'
Si 0.0817 0.0704 'International Tables Vol C tables 4.2.6.8 and 6.1.1.1'

loop_
_exptl_crystal_face_index_h
_exptl_crystal_face_index_k
_exptl_crystal_face_index_l
_exptl_crystal_face_perp_dist
? ? ? ?

loop_
_geom_angle_atom_site_label_1
_geom_angle_atom_site_label_2
_geom_angle_atom_site_label_3
_geom_angle_site_symmetry_1
_geom_angle_site_symmetry_2
_geom_angle_site_symmetry_3
_geom_angle
_geom_angle_publ_flag
O_3 Sil_t2 O_3 . . 2_665 109.14(12) ?
O_3 Sil_t2 O_3 . . 3_565 109.14(13) ?
O_3 Sil_t2 O_3 2_665 . 3_565 109.14(13) ?
K_a Si_t3 Na_b 4_774 . 1_554 137.72(3) ?
K_a Si_t3 Na_b 4_774 . 4_664 115.78(3) ?
K_a Si_t3 O_6 4_774 . 5_564 64.31(7) ?
K_a Si_t3 O_2 4_774 . . 64.48(4) ?
K_a Si_t3 O_4 4_774 . . 167.94(9) ?
K_a Si_t3 O_5 4_774 . . 83.73(6) ?
Na_b Si_t3 Na_b 1_554 . 4_664 85.57(3) ?
Na_b Si_t3 O_6 1_554 . 5_564 122.23(9) ?
Na_b Si_t3 O_2 1_554 . . 128.80(5) ?
Na_b Si_t3 O_4 1_554 . . 54.34(9) ?
Na_b Si_t3 O_5 1_554 . . 54.12(7) ?
Na_b Si_t3 O_6 4_664 . 5_564 140.25(8) ?
Na_b Si_t3 O_2 4_664 . . 51.70(4) ?
Na_b Si_t3 O_4 4_664 . . 59.60(9) ?
Na_b Si_t3 O_5 4_664 . . 110.26(7) ?
O_6 Si_t3 O_2 5_564 . . 108.97(10) ?
O_6 Si_t3 O_4 5_564 . . 111.27(11) ?
O_6 Si_t3 O_5 5_564 . . 109.21(10) ?
O_2 Si_t3 O_4 . . . 108.74(10) ?
O_2 Si_t3 O_5 . . . 110.39(11) ?
O_4 Si_t3 O_5 . . . 108.26(11) ?
Na_b Al_t1 Na_b 1_554 . 2_664 97.84(3) ?
Na_b Al_t1 Na_b 1_554 . 3_564 97.84(3) ?
Na_b Al_t1 O_1 1_554 . 1_554 65.4(5) ?
Na_b Al_t1 O_1 1_554 . 2_664 48.0(8) ?
Na_b Al_t1 O_1 1_554 . 3_564 69.2(7) ?
Na_b Al_t1 Na_b 2_664 . 3_564 97.84(3) ?
Na_b Al_t1 O_1 2_664 . 1_554 69.2(6) ?
Na_b Al_t1 O_1 2_664 . 2_664 65.4(7) ?
Na_b Al_t1 O_1 2_664 . 3_564 48.0(3) ?
Na_b Al_t1 O_1 3_564 . 1_554 48.0(2) ?
Na_b Al_t1 O_1 3_564 . 2_664 69.2(5) ?
Na_b Al_t1 O_1 3_564 . 3_564 65.4(5) ?
O_1 Al_t1 O_1 1_554 . 2_664 22.0(7) ?
O_1 Al_t1 O_1 1_554 . 3_564 22.0(6) ?
O_1 Al_t1 O_1 2_664 . 3_564 22.0(10) ?
Si_t3 K_a Si_t3 4_775 . 5_565 100.73(3) ?
Si_t3 K_a Si_t3 4_775 . 6_655 100.73(3) ?
Si_t3 K_a K_a 4_775 . 4_774 62.78(2) ?
Si_t3 K_a K_a 4_775 . 4_775 117.22(2) ?
Si_t3 K_a Al_t4 4_775 . . 111.65(3) ?
Si_t3 K_a Al_t4 4_775 . 2_765 50.449(14) ?
Si_t3 K_a Al_t4 4_775 . 3_675 50.595(14) ?
Si_t3 K_a Al_t4 4_775 . 4_775 55.429(7) ?
Si_t3 K_a Al_t4 4_775 . 5_565 127.530(9) ?
Si_t3 K_a Al_t4 4_775 . 6_655 127.364(9) ?
Si_t3 K_a Na_b 4_775 . . 148.95(4) ?
Si_t3 K_a Na_b 4_775 . 2_765 50.384(18) ?
Si_t3 K_a Na_b 4_775 . 3_675 77.676(17) ?
Si_t3 K_a Si_t3 5_565 . 6_655 100.73(3) ?
Si_t3 K_a K_a 5_565 . 4_774 62.78(2) ?
Si_t3 K_a K_a 5_565 . 4_775 117.22(2) ?
Si_t3 K_a Al_t4 5_565 . . 50.595(14) ?
Si_t3 K_a Al_t4 5_565 . 2_765 111.65(3) ?
Si_t3 K_a Al_t4 5_565 . 3_675 50.449(13) ?
Si_t3 K_a Al_t4 5_565 . 4_775 127.364(9) ?
Si_t3 K_a Al_t4 5_565 . 5_565 55.429(8) ?
Si_t3 K_a Al_t4 5_565 . 6_655 127.530(7) ?
Si_t3 K_a Na_b 5_565 . . 77.676(16) ?
Si_t3 K_a Na_b 5_565 . 2_765 148.95(4) ?
Si_t3 K_a Na_b 5_565 . 3_675 50.384(17) ?
Si_t3 K_a K_a 6_655 . 4_774 62.78(2) ?
Si_t3 K_a K_a 6_655 . 4_775 117.22(2) ?
Si_t3 K_a Al_t4 6_655 . . 50.449(15) ?
Si_t3 K_a Al_t4 6_655 . 2_765 50.595(14) ?
Si_t3 K_a Al_t4 6_655 . 3_675 111.65(3) ?
Si_t3 K_a Al_t4 6_655 . 4_775 127.530(11) ?
Si_t3 K_a Al_t4 6_655 . 5_565 127.364(10) ?
Si_t3 K_a Al_t4 6_655 . 6_655 55.429(8) ?
Si_t3 K_a Na_b 6_655 . . 50.384(18) ?
Si_t3 K_a Na_b 6_655 . 2_765 77.676(18) ?
Si_t3 K_a Na_b 6_655 . 3_675 148.95(4) ?
K_a K_a K_a 4_774 . 4_775 180 ?
K_a K_a Al_t4 4_774 . . 48.875(13) ?
K_a K_a Al_t4 4_774 . 2_765 48.875(13) ?
K_a K_a Al_t4 4_774 . 3_675 48.875(13) ?
K_a K_a Al_t4 4_774 . 4_775 118.206(18) ?
K_a K_a Al_t4 4_774 . 5_565 118.206(18) ?
K_a K_a Al_t4 4_774 . 6_655 118.206(18) ?
K_a K_a Na_b 4_774 . . 90.23(3) ?
K_a K_a Na_b 4_774 . 2_765 90.23(3) ?
K_a K_a Na_b 4_774 . 3_675 90.23(3) ?
K_a K_a Al_t4 4_775 . . 131.125(13) ?
K_a K_a Al_t4 4_775 . 2_765 131.125(13) ?
K_a K_a Al_t4 4_775 . 3_675 131.125(13) ?
K_a K_a Al_t4 4_775 . 4_775 61.794(18) ?
K_a K_a Al_t4 4_775 . 5_565 61.794(18) ?
K_a K_a Al_t4 4_775 . 6_655 61.794(18) ?
K_a K_a Na_b 4_775 . . 89.77(3) ?
K_a K_a Na_b 4_775 . 2_765 89.77(3) ?
K_a K_a Na_b 4_775 . 3_675 89.77(3) ?
Al_t4 K_a Al_t4 . . 2_765 81.44(2) ?
Al_t4 K_a Al_t4 . . 3_675 81.44(2) ?
Al_t4 K_a Al_t4 . . 4_775 167.08(3) ?
Al_t4 K_a Al_t4 . . 5_565 88.794(6) ?
Al_t4 K_a Al_t4 . . 6_655 88.794(6) ?
Al_t4 K_a Na_b . . . 43.80(2) ?
Al_t4 K_a Na_b . . 2_765 122.93(3) ?
Al_t4 K_a Na_b . . 3_675 100.74(2) ?
Al_t4 K_a Al_t4 2_765 . 3_675 81.44(2) ?
Al_t4 K_a Al_t4 2_765 . 4_775 88.794(6) ?
Al_t4 K_a Al_t4 2_765 . 5_565 167.08(3) ?
Al_t4 K_a Al_t4 2_765 . 6_655 88.794(5) ?
Al_t4 K_a Na_b 2_765 . . 100.74(2) ?
Al_t4 K_a Na_b 2_765 . 2_765 43.80(2) ?
Al_t4 K_a Na_b 2_765 . 3_675 122.93(3) ?
Al_t4 K_a Al_t4 3_675 . 4_775 88.794(6) ?
Al_t4 K_a Al_t4 3_675 . 5_565 88.794(5) ?
Al_t4 K_a Al_t4 3_675 . 6_655 167.08(3) ?
Al_t4 K_a Na_b 3_675 . . 122.93(3) ?
Al_t4 K_a Na_b 3_675 . 2_765 100.74(2) ?
Al_t4 K_a Na_b 3_675 . 3_675 43.80(2) ?
Al_t4 K_a Al_t4 4_775 . 5_565 99.49(2) ?
Al_t4 K_a Al_t4 4_775 . 6_655 99.49(2) ?
Al_t4 K_a Na_b 4_775 . . 147.74(4) ?
Al_t4 K_a Na_b 4_775 . 2_765 50.604(15) ?
Al_t4 K_a Na_b 4_775 . 3_675 77.481(15) ?
Al_t4 K_a Al_t4 5_565 . 6_655 99.49(2) ?
Al_t4 K_a Na_b 5_565 . . 77.481(15) ?
Al_t4 K_a Na_b 5_565 . 2_765 147.74(4) ?
Al_t4 K_a Na_b 5_565 . 3_675 50.604(15) ?
Al_t4 K_a Na_b 6_655 . . 50.604(15) ?
Al_t4 K_a Na_b 6_655 . 2_765 77.481(15) ?
Al_t4 K_a Na_b 6_655 . 3_675 147.74(4) ?
Na_b K_a Na_b . . 2_765 119.998(15) ?
Na_b K_a Na_b . . 3_675 119.998(15) ?
Na_b K_a Na_b 2_765 . 3_675 119.998(15) ?
K_a Al_t4 K_a . . 4_774 69.33(2) ?
K_a Al_t4 Na_b . . . 76.52(2) ?
K_a Al_t4 Na_b . . 4_664 151.514(19) ?
K_a Al_t4 Na_b . . 5_564 110.204(17) ?
K_a Al_t4 Na_b 4_774 . . 138.88(2) ?
K_a Al_t4 Na_b 4_774 . 4_664 114.81(3) ?
K_a Al_t4 Na_b 4_774 . 5_564 80.873(16) ?
Na_b Al_t4 Na_b . . 4_664 85.56(3) ?
Na_b Al_t4 Na_b . . 5_564 133.66(3) ?
Na_b Al_t4 Na_b 4_664 . 5_564 98.20(3) ?
Si_t3 Na_b Si_t3 1_556 . 4_665 151.89(4) ?
Si_t3 Na_b Al_t1 1_556 . 1_556 56.65(2) ?
Si_t3 Na_b K_a 1_556 . . 60.496(19) ?
Si_t3 Na_b Al_t4 1_556 . . 111.705(19) ?
Si_t3 Na_b Al_t4 1_556 . 4_665 94.11(4) ?
Si_t3 Na_b Al_t4 1_556 . 6_655 56.55(2) ?
Si_t3 Na_b Al_t1 4_665 . 1_556 108.366(19) ?
Si_t3 Na_b K_a 4_665 . . 146.82(4) ?
Si_t3 Na_b Al_t4 4_665 . . 94.76(4) ?
Si_t3 Na_b Al_t4 4_665 . 4_665 58.377(12) ?
Si_t3 Na_b Al_t4 4_665 . 6_655 129.10(3) ?
Al_t1 Na_b K_a 1_556 . . 99.34(2) ?
Al_t1 Na_b Al_t4 1_556 . . 105.48(2) ?
Al_t1 Na_b Al_t4 1_556 . 4_665 80.33(3) ?
Al_t1 Na_b Al_t4 1_556 . 6_655 113.09(4) ?
K_a Na_b Al_t4 . . . 59.686(18) ?
K_a Na_b Al_t4 . . 4_665 147.07(4) ?
K_a Na_b Al_t4 . . 6_655 48.523(12) ?
Al_t4 Na_b Al_t4 . . 4_665 152.49(4) ?
Al_t4 Na_b Al_t4 . . 6_655 101.199(17) ?
Al_t4 Na_b Al_t4 4_665 . 6_655 100.96(3) ?
Al_t1 O_1 O_1 1_556 . 2_665 79.0(7) ?
Al_t1 O_1 O_1 1_556 . 3_565 79.0(8) ?
O_1 O_1 O_1 2_665 . 3_565 60(3) ?

loop_
_geom_bond_atom_site_label_1
_geom_bond_atom_site_label_2
_geom_bond_site_symmetry_1
_geom_bond_site_symmetry_2
_geom_bond_distance
_geom_bond_publ_flag
Sil_t2 O_3 . . 1.621(2) ?
Sil_t2 O_3 . 2_665 1.621(3) ?
Sil_t2 O_3 . 3_565 1.621(2) ?
Si_t3 K_a . 4_774 3.3565(7) ?
Si_t3 Na_b . 1_554 3.1818(14) ?
Si_t3 Na_b . 4_664 3.2010(10) ?
Si_t3 O_6 . 5_564 1.619(3) ?
Si_t3 O_2 . . 1.618(2) ?
Si_t3 O_4 . . 1.6138(17) ?
Si_t3 O_5 . . 1.630(2) ?
Al_t1 Na_b . 1_554 3.3948(11) ?
Al_t1 Na_b . 2_664 3.3948(11) ?
Al_t1 Na_b . 3_564 3.3948(10) ?
Al_t1 O_1 . 1_554 1.668(6) ?
Al_t1 O_1 . 2_664 1.668(7) ?
Al_t1 O_1 . 3_564 1.668(6) ?
K_a K_a . 4_774 4.1915(17) ?
K_a K_a . 4_775 4.1915(17) ?
K_a Al_t4 . . 3.9479(8) ?
K_a Al_t4 . 2_765 3.9479(8) ?
K_a Al_t4 . 3_675 3.9479(8) ?
K_a Al_t4 . 4_775 3.3746(6) ?
K_a Al_t4 . 5_565 3.3746(6) ?
K_a Al_t4 . 6_655 3.3746(6) ?
K_a Na_b . . 4.4471(6) ?
K_a Na_b . 2_765 4.4471(9) ?
K_a Na_b . 3_675 4.4471(9) ?
Al_t4 Na_b . . 3.1652(14) ?
Al_t4 Na_b . 4_664 3.2180(9) ?
Al_t4 Na_b . 5_564 3.4807(12) ?
O_1 O_1 . 2_665 0.64(2) ?
O_1 O_1 . 3_565 0.636(16) ?

loop_
_geom_hbond_atom_site_label_D
_geom_hbond_atom_site_label_H
_geom_hbond_atom_site_label_A
_geom_hbond_site_symmetry_D
_geom_hbond_site_symmetry_H
_geom_hbond_site_symmetry_A
_geom_hbond_distance_DH
_geom_hbond_distance_HA
_geom_hbond_distance_DA
_geom_hbond_angle_DHA
_geom_hbond_publ_flag
? ? ? ? ? ? ? ? ? ? ?

loop_
_geom_torsion_atom_site_label_1
_geom_torsion_atom_site_label_2
_geom_torsion_atom_site_label_3
_geom_torsion_atom_site_label_4
_geom_torsion_site_symmetry_1
_geom_torsion_site_symmetry_2
_geom_torsion_site_symmetry_3
_geom_torsion_site_symmetry_4
_geom_torsion
_geom_torsion_publ_flag
? ? ? ? ? ? ? ? ? ?

loop_
_restr_angle_atom_site_label_1
_restr_angle_site_symmetry_1
_restr_angle_atom_site_label_2
_restr_angle_site_symmetry_2
_restr_angle_atom_site_label_3
_restr_angle_site_symmetry_3
_restr_angle_target
_restr_angle_target_weight_param
? ? ? ? ? ? ? ?

loop_
_restr_distance_atom_site_label_1
_restr_distance_site_symmetry_1
_restr_distance_atom_site_label_2
_restr_distance_site_symmetry_2
_restr_distance_target
_restr_distance_target_weight_param
? ? ? ? ? ?

loop_
_restr_equal_angle_atom_site_label_1
_restr_equal_angle_site_symmetry_1
_restr_equal_angle_atom_site_label_2
_restr_equal_angle_site_symmetry_2
_restr_equal_angle_atom_site_label_3
_restr_equal_angle_site_symmetry_3
_restr_equal_angle_class_class_id
_restr_equal_angle_class_target_weight_param
? ? ? ? ? ? ? ?

loop_
_restr_equal_distance_atom_site_label_1
_restr_equal_distance_site_symmetry_1
_restr_equal_distance_atom_site_label_2
_restr_equal_distance_site_symmetry_2
_restr_equal_distance_class_class_id
_restr_equal_distance_class_target_weight_param
? ? ? ? ? ?

loop_
_restr_equal_torsion_atom_site_label_1
_restr_equal_torsion_site_symmetry_1
_restr_equal_torsion_atom_site_label_2
_restr_equal_torsion_site_symmetry_2
_restr_equal_torsion_atom_site_label_3
_restr_equal_torsion_site_symmetry_3
_restr_equal_torsion_atom_site_label_4
_restr_equal_torsion_site_symmetry_4
_restr_equal_torsion_class_class_id
_restr_equal_torsion_class_target_weight_param
? ? ? ? ? ? ? ? ? ?

loop_
_restr_torsion_atom_site_label_1
_restr_torsion_site_symmetry_1
_restr_torsion_atom_site_label_2
_restr_torsion_site_symmetry_2
_restr_torsion_atom_site_label_3
_restr_torsion_site_symmetry_3
_restr_torsion_atom_site_label_4
_restr_torsion_site_symmetry_4
_restr_torsion_angle_target
_restr_torsion_weight_param
? ? ? ? ? ? ? ? ? ?

loop_
_twin_individual_id
_twin_individual_mass_fraction_refined
_twin_individual_twin_matrix_11
_twin_individual_twin_matrix_12
_twin_individual_twin_matrix_13
_twin_individual_twin_matrix_21
_twin_individual_twin_matrix_22
_twin_individual_twin_matrix_23
_twin_individual_twin_matrix_31
_twin_individual_twin_matrix_32
_twin_individual_twin_matrix_33
1 0.36(10) 1 0 0 0 1 0 0 0 1
2 0.64(10) -1 0 0 0 -1 0 0 0 -1

loop_
_jana_atom_site_adp_c_label
_jana_atom_site_adp_c_type_symbol
_jana_atom_site_adp_c_111
_jana_atom_site_adp_c_112
_jana_atom_site_adp_c_113
_jana_atom_site_adp_c_122
_jana_atom_site_adp_c_123
_jana_atom_site_adp_c_133
_jana_atom_site_adp_c_222
_jana_atom_site_adp_c_223
_jana_atom_site_adp_c_233
_jana_atom_site_adp_c_333
? ? ? ? ? ? ? ? ? ? ? ?

loop_
_jana_atom_site_adp_d_label
_jana_atom_site_adp_d_type_symbol
_jana_atom_site_adp_d_1111
_jana_atom_site_adp_d_1112
_jana_atom_site_adp_d_1113
_jana_atom_site_adp_d_1122
_jana_atom_site_adp_d_1123
_jana_atom_site_adp_d_1133
_jana_atom_site_adp_d_1222
_jana_atom_site_adp_d_1223
_jana_atom_site_adp_d_1233
_jana_atom_site_adp_d_1333
_jana_atom_site_adp_d_2222
_jana_atom_site_adp_d_2223
_jana_atom_site_adp_d_2233
_jana_atom_site_adp_d_2333
_jana_atom_site_adp_d_3333
? ? ? ? ? ? ? ? ? ? ? ? ? ? ? ? ?

loop_
_jana_atom_site_adp_e_label
_jana_atom_site_adp_e_type_symbol
_jana_atom_site_adp_e_11111
_jana_atom_site_adp_e_11112
_jana_atom_site_adp_e_11113
_jana_atom_site_adp_e_11122
_jana_atom_site_adp_e_11123
_jana_atom_site_adp_e_11133
_jana_atom_site_adp_e_11222
_jana_atom_site_adp_e_11223
_jana_atom_site_adp_e_11233
_jana_atom_site_adp_e_11333
_jana_atom_site_adp_e_12222
_jana_atom_site_adp_e_12223
_jana_atom_site_adp_e_12233
_jana_atom_site_adp_e_12333
_jana_atom_site_adp_e_13333
_jana_atom_site_adp_e_22222
_jana_atom_site_adp_e_22223
_jana_atom_site_adp_e_22233
_jana_atom_site_adp_e_22333
_jana_atom_site_adp_e_23333
_jana_atom_site_adp_e_33333
? ? ? ? ? ? ? ? ? ? ? ? ? ? ? ? ? ? ? ? ? ? ?

loop_
_jana_atom_site_adp_f_label
_jana_atom_site_adp_f_type_symbol
_jana_atom_site_adp_f_111111
_jana_atom_site_adp_f_111112
_jana_atom_site_adp_f_111113
_jana_atom_site_adp_f_111122
_jana_atom_site_adp_f_111123
_jana_atom_site_adp_f_111133
_jana_atom_site_adp_f_111222
_jana_atom_site_adp_f_111223
_jana_atom_site_adp_f_111233
_jana_atom_site_adp_f_111333
_jana_atom_site_adp_f_112222
_jana_atom_site_adp_f_112223
_jana_atom_site_adp_f_112233
_jana_atom_site_adp_f_112333
_jana_atom_site_adp_f_113333
_jana_atom_site_adp_f_122222
_jana_atom_site_adp_f_122223
_jana_atom_site_adp_f_122233
_jana_atom_site_adp_f_122333
_jana_atom_site_adp_f_123333
_jana_atom_site_adp_f_133333
_jana_atom_site_adp_f_222222
_jana_atom_site_adp_f_222223
_jana_atom_site_adp_f_222233
_jana_atom_site_adp_f_222333
_jana_atom_site_adp_f_223333
_jana_atom_site_adp_f_233333
_jana_atom_site_adp_f_333333
? ? ? ? ? ? ? ? ? ? ? ? ? ? ? ? ? ? ? ? ? ? ? ? ? ? ? ? ? ?
